data_4508697
loop_
_publ_author_name
'Fridman, N.'
'Speiser, S.'
'Kaftory, M.'

_publ_section_title
;
 Structures and Chromogenic Properties of Bisimidazole Derivatives
;
_journal_issue 7
_journal_name_full 'Crystal Growth &amp; Design'
_journal_page_first 1653
_journal_paper_doi 10.1021/cg060107j
_journal_volume 6
_journal_year 2006
_chemical_formula_moiety 'C38 H30 N4, 2(C O H4)'
_chemical_formula_sum 'C40 H38 N4 O2'
_chemical_formula_weight 606.74
_chemical_name_systematic
;
 1H-Imidazole, 2,2'-(1,4-phenylene)bis[1-methyl-4,5-diphenyl]
 Methanol chlathrate
;
_space_group_IT_number 14
_symmetry_cell_setting monoclinic
_symmetry_space_group_name_Hall '-P 2ybc'
_symmetry_space_group_name_H-M 'P 1 21/c 1'
_atom_sites_solution_hydrogens geom
_atom_sites_solution_primary direct
_atom_sites_solution_secondary difmap
_audit_creation_method SHELXL-97
_cell_angle_alpha 90.00
_cell_angle_beta 117.98(2)
_cell_angle_gamma 90.00
_cell_formula_units_Z 2
_cell_length_a 12.762(3)
_cell_length_b 12.001(2)
_cell_length_c 12.175(2)
_cell_measurement_reflns_used 2631
_cell_measurement_temperature 293(2)
_cell_measurement_theta_max 27.485
_cell_measurement_theta_min 1.018
_cell_volume 1646.7(6)
_computing_cell_refinement 'Denzo SMN (Otwinowski & Minor 1997)'
_computing_data_collection 'Collect (Nonius, 2000)'
_computing_data_reduction 'Denzo SMN (Otwinowski & Minor 1997)'
_computing_molecular_graphics 'Ortep-3 for Windows (Farrugia, 1999)'
_computing_structure_refinement 'SHELXL-97 (Sheldrick, 1997)'
_computing_structure_solution 'SHELXS-97 (Sheldrick, 1997)'
_diffrn_ambient_temperature 293(2)
_diffrn_detector_area_resol_mean 95
_diffrn_measured_fraction_theta_full 0.948
_diffrn_measured_fraction_theta_max 0.948
_diffrn_measurement_device_type KappaCCD
_diffrn_measurement_method 'phi scan & omega scan'
_diffrn_radiation_monochromator graphite
_diffrn_radiation_source 'fine-focus sealed tube'
_diffrn_radiation_type MoK\a
_diffrn_radiation_wavelength 0.71073
_diffrn_reflns_av_R_equivalents 0.1121
_diffrn_reflns_av_sigmaI/netI 0.2468
_diffrn_reflns_limit_h_max 14
_diffrn_reflns_limit_h_min -15
_diffrn_reflns_limit_k_max 13
_diffrn_reflns_limit_k_min -14
_diffrn_reflns_limit_l_max 14
_diffrn_reflns_limit_l_min -14
_diffrn_reflns_number 4740
_diffrn_reflns_theta_full 25.05
_diffrn_reflns_theta_max 25.05
_diffrn_reflns_theta_min 2.48
_diffrn_standards_decay_% none
_diffrn_standards_interval_count none
_diffrn_standards_interval_time none
_diffrn_standards_number none
_exptl_absorpt_coefficient_mu 0.076
_exptl_absorpt_correction_type none
_exptl_absorpt_process_details none
_exptl_crystal_colour colorless
_exptl_crystal_density_diffrn 1.224
_exptl_crystal_density_meas ?
_exptl_crystal_density_method 'not measured'
_exptl_crystal_description needle
_exptl_crystal_F_000 644
_exptl_crystal_size_max 0.54
_exptl_crystal_size_mid 0.16
_exptl_crystal_size_min 0.12
_refine_diff_density_max 0.175
_refine_diff_density_min -0.150
_refine_diff_density_rms 0.037
_refine_ls_extinction_method none
_refine_ls_goodness_of_fit_ref 0.729
_refine_ls_hydrogen_treatment mixed
_refine_ls_matrix_type full
_refine_ls_number_parameters 226
_refine_ls_number_reflns 2773
_refine_ls_number_restraints 0
_refine_ls_restrained_S_all 0.729
_refine_ls_R_factor_all 0.2159
_refine_ls_R_factor_gt 0.0507
_refine_ls_shift/su_max 0.000
_refine_ls_shift/su_mean 0.000
_refine_ls_structure_factor_coef Fsqd
_refine_ls_weighting_details 'calc w=1/[\s^2^(Fo^2^)+(0.0310P)^2^+0.0000P] where P=(Fo^2^+2Fc^2^)/3'
_refine_ls_weighting_scheme calc
_refine_ls_wR_factor_gt 0.0934
_refine_ls_wR_factor_ref 0.1142
_reflns_number_gt 881
_reflns_number_total 2773
_reflns_threshold_expression >2sigma(I)
_cod_data_source_file cg060107jsup10.cif
_cod_data_source_block natalia86
_cod_depositor_comments
;
The following automatic conversions were performed:

'_exptl_crystal_density_meas' value 'none' was changed to '?' - the
value is perceived as not measured.

Automatic conversion script
Id: cif_fix_values 3008 2015-01-20 13:52:24Z robertas 
;
_cod_original_cell_volume 1646.7(5)
_cod_original_sg_symbol_H-M 'P 21/c'
_cod_database_code 4508697

loop_
_symmetry_equiv_pos_as_xyz
'x, y, z'
'-x, y+1/2, -z+1/2'
'-x, -y, -z'
'x, -y-1/2, z-1/2'

loop_
_atom_site_label
_atom_site_type_symbol
_atom_site_fract_x
_atom_site_fract_y
_atom_site_fract_z
_atom_site_U_iso_or_equiv
_atom_site_adp_type
_atom_site_occupancy
_atom_site_symmetry_multiplicity
_atom_site_calc_flag
_atom_site_refinement_flags
O1 O 0.3267(2) 0.5657(3) 0.2404(3) 0.1146(12) Uani 1 1 d .
H1 H 0.2983 0.5316 0.1744 0.138 Uiso 1 1 calc R
N1 N 0.2938(3) 0.1353(3) 0.6000(2) 0.0574(9) Uani 1 1 d .
N2 N 0.3733(2) 0.2771(3) 0.5477(2) 0.0522(8) Uani 1 1 d .
C1 C 0.2795(4) 0.4441(4) 0.5865(3) 0.0536(10) Uani 1 1 d .
C2 C 0.3750(4) 0.5145(4) 0.6458(4) 0.0678(12) Uani 1 1 d .
H2 H 0.4513 0.4855 0.6887 0.087(15) Uiso 1 1 calc R
C3 C 0.3569(5) 0.6302(4) 0.6413(4) 0.0737(13) Uani 1 1 d .
H3 H 0.4214 0.6780 0.6802 0.088(16) Uiso 1 1 calc R
C4 C 0.2457(5) 0.6723(5) 0.5803(4) 0.0778(14) Uani 1 1 d .
H4 H 0.2342 0.7490 0.5778 0.085(15) Uiso 1 1 calc R
C5 C 0.1487(5) 0.6023(4) 0.5217(4) 0.0727(13) Uani 1 1 d .
H5 H 0.0724 0.6315 0.4804 0.088(15) Uiso 1 1 calc R
C6 C 0.1665(4) 0.4887(4) 0.5251(4) 0.0657(12) Uani 1 1 d .
H6 H 0.1016 0.4414 0.4856 0.087(15) Uiso 1 1 calc R
C7 C 0.2970(3) 0.3228(4) 0.5870(3) 0.0537(11) Uani 1 1 d .
C8 C 0.2495(3) 0.2340(4) 0.6185(3) 0.0532(11) Uani 1 1 d .
C9 C 0.1598(3) 0.2299(4) 0.6633(3) 0.0589(11) Uani 1 1 d .
C10 C 0.1592(4) 0.3083(4) 0.7485(4) 0.0693(13) Uani 1 1 d .
H10 H 0.2140 0.3663 0.7753 0.102(19) Uiso 1 1 calc R
C11 C 0.0787(5) 0.3002(5) 0.7921(4) 0.0894(17) Uani 1 1 d .
H11 H 0.0793 0.3523 0.8490 0.084(14) Uiso 1 1 calc R
C12 C -0.0043(5) 0.2145(5) 0.7523(5) 0.101(2) Uani 1 1 d .
H12 H -0.0592 0.2089 0.7820 0.086(12) Uiso 1 1 calc R
C13 C -0.0040(5) 0.1398(5) 0.6702(5) 0.0990(17) Uani 1 1 d .
H13 H -0.0590 0.0821 0.6434 0.095(17) Uiso 1 1 calc R
C14 C 0.0762(4) 0.1475(4) 0.6254(4) 0.0757(13) Uani 1 1 d .
H14 H 0.0737 0.0952 0.5678 0.070(13) Uiso 1 1 calc R
C15 C 0.3689(3) 0.1637(4) 0.5571(3) 0.0511(10) Uani 1 1 d .
C16 C 0.4375(3) 0.0828(3) 0.5273(3) 0.0496(10) Uani 1 1 d .
C17 C 0.3901(4) -0.0232(4) 0.4875(3) 0.0625(12) Uani 1 1 d .
H17 H 0.3155 -0.0401 0.4790 0.073(12) Uiso 1 1 calc R
C18 C 0.4520(4) -0.1035(4) 0.4605(3) 0.0628(11) Uani 1 1 d .
H18 H 0.4180 -0.1733 0.4334 0.058(12) Uiso 1 1 calc R
C19 C 0.4264(4) 0.3393(4) 0.4792(4) 0.0772(13) Uani 1 1 d .
H19A H 0.3780 0.4028 0.4386 0.15(2) Uiso 1 1 calc R
H19B H 0.4303 0.2912 0.4183 0.111(16) Uiso 1 1 calc R
H19C H 0.5049 0.3636 0.5369 0.086(15) Uiso 1 1 calc R
C20 C 0.2381(4) 0.5948(4) 0.2681(4) 0.0934(15) Uani 1 1 d .
H20A H 0.2574 0.6645 0.3119 0.140 Uiso 1 1 calc R
H20B H 0.2298 0.5382 0.3192 0.140 Uiso 1 1 calc R
H20C H 0.1648 0.6022 0.1924 0.140 Uiso 1 1 calc R

loop_
_atom_site_aniso_label
_atom_site_aniso_U_11
_atom_site_aniso_U_22
_atom_site_aniso_U_33
_atom_site_aniso_U_23
_atom_site_aniso_U_13
_atom_site_aniso_U_12
O1 0.104(3) 0.099(3) 0.160(3) -0.048(2) 0.078(2) -0.017(2)
N1 0.061(2) 0.047(3) 0.071(2) 0.0041(18) 0.0370(18) 0.011(2)
N2 0.054(2) 0.042(2) 0.067(2) 0.0021(18) 0.0341(17) 0.0011(19)
C1 0.048(3) 0.052(3) 0.056(2) 0.000(2) 0.021(2) 0.011(3)
C2 0.057(3) 0.062(4) 0.075(3) -0.003(3) 0.023(3) 0.004(3)
C3 0.082(4) 0.063(4) 0.075(3) -0.013(3) 0.036(3) -0.010(4)
C4 0.102(5) 0.053(4) 0.086(3) 0.004(3) 0.052(3) 0.018(3)
C5 0.075(4) 0.072(4) 0.072(3) 0.007(3) 0.035(3) 0.019(3)
C6 0.071(4) 0.050(3) 0.071(3) -0.005(3) 0.029(3) 0.007(3)
C7 0.049(3) 0.055(3) 0.056(2) 0.000(2) 0.025(2) 0.012(2)
C8 0.053(3) 0.051(3) 0.058(3) 0.004(2) 0.028(2) 0.011(2)
C9 0.063(3) 0.058(3) 0.061(3) 0.010(2) 0.033(2) 0.020(3)
C10 0.074(3) 0.076(4) 0.062(3) 0.007(3) 0.035(2) 0.024(3)
C11 0.099(4) 0.117(5) 0.069(3) 0.017(3) 0.053(3) 0.044(4)
C12 0.092(4) 0.130(6) 0.115(5) 0.057(4) 0.076(4) 0.058(4)
C13 0.107(4) 0.067(4) 0.160(5) 0.037(4) 0.094(4) 0.024(4)
C14 0.080(4) 0.056(4) 0.108(3) 0.005(3) 0.058(3) 0.007(3)
C15 0.049(3) 0.046(3) 0.058(2) -0.001(2) 0.024(2) 0.003(2)
C16 0.055(3) 0.037(3) 0.065(2) 0.001(2) 0.035(2) 0.005(2)
C17 0.054(3) 0.056(3) 0.088(3) 0.003(2) 0.043(2) 0.012(3)
C18 0.061(3) 0.045(3) 0.089(3) -0.005(2) 0.041(2) -0.006(3)
C19 0.084(4) 0.076(4) 0.077(3) 0.006(3) 0.041(3) 0.008(3)
C20 0.105(4) 0.090(4) 0.106(3) -0.013(3) 0.067(3) 0.002(3)

loop_
_atom_type_symbol
_atom_type_description
_atom_type_scat_dispersion_real
_atom_type_scat_dispersion_imag
_atom_type_scat_source
C C 0.0033 0.0016 'International Tables Vol C Tables 4.2.6.8 and 6.1.1.4'
O O 0.0106 0.0060 'International Tables Vol C Tables 4.2.6.8 and 6.1.1.4'
N N 0.0061 0.0033 'International Tables Vol C Tables 4.2.6.8 and 6.1.1.4'
H H 0.0000 0.0000 'International Tables Vol C Tables 4.2.6.8 and 6.1.1.4'

loop_
_geom_angle_atom_site_label_1
_geom_angle_atom_site_label_2
_geom_angle_atom_site_label_3
_geom_angle
_geom_angle_site_symmetry_1
C20 O1 H1 109.5 .
C15 N1 C8 105.7(3) .
C15 N2 C7 107.5(3) .
C15 N2 C19 126.1(3) .
C7 N2 C19 124.8(4) .
C2 C1 C6 119.2(4) .
C2 C1 C7 120.7(4) .
C6 C1 C7 120.2(4) .
C1 C2 C3 119.9(5) .
C1 C2 H2 120.1 .
C3 C2 H2 120.1 .
C4 C3 C2 120.1(5) .
C4 C3 H3 120.0 .
C2 C3 H3 120.0 .
C3 C4 C5 120.7(5) .
C3 C4 H4 119.7 .
C5 C4 H4 119.7 .
C6 C5 C4 119.3(5) .
C6 C5 H5 120.4 .
C4 C5 H5 120.4 .
C5 C6 C1 120.9(5) .
C5 C6 H6 119.5 .
C1 C6 H6 119.5 .
C8 C7 N2 105.4(3) .
C8 C7 C1 133.3(3) .
N2 C7 C1 121.3(4) .
C7 C8 N1 110.8(3) .
C7 C8 C9 130.6(4) .
N1 C8 C9 118.6(4) .
C14 C9 C10 117.5(4) .
C14 C9 C8 121.0(4) .
C10 C9 C8 121.5(4) .
C11 C10 C9 120.4(5) .
C11 C10 H10 119.8 .
C9 C10 H10 119.8 .
C10 C11 C12 120.5(5) .
C10 C11 H11 119.8 .
C12 C11 H11 119.8 .
C13 C12 C11 119.0(5) .
C13 C12 H12 120.5 .
C11 C12 H12 120.5 .
C12 C13 C14 121.0(6) .
C12 C13 H13 119.5 .
C14 C13 H13 119.5 .
C9 C14 C13 121.6(5) .
C9 C14 H14 119.2 .
C13 C14 H14 119.2 .
N1 C15 N2 110.7(3) .
N1 C15 C16 123.5(4) .
N2 C15 C16 125.8(4) .
C18 C16 C17 117.4(4) 3_656
C18 C16 C15 124.0(4) 3_656
C17 C16 C15 118.6(4) .
C18 C17 C16 121.1(4) .
C18 C17 H17 119.5 .
C16 C17 H17 119.5 .
C16 C18 C17 121.5(4) 3_656
C16 C18 H18 119.2 3_656
C17 C18 H18 119.2 .
N2 C19 H19A 109.5 .
N2 C19 H19B 109.5 .
H19A C19 H19B 109.5 .
N2 C19 H19C 109.5 .
H19A C19 H19C 109.5 .
H19B C19 H19C 109.5 .
O1 C20 H20A 109.5 .
O1 C20 H20B 109.5 .
H20A C20 H20B 109.5 .
O1 C20 H20C 109.5 .
H20A C20 H20C 109.5 .
H20B C20 H20C 109.5 .

loop_
_geom_bond_atom_site_label_1
_geom_bond_atom_site_label_2
_geom_bond_distance
_geom_bond_site_symmetry_2
O1 C20 1.368(3) .
O1 H1 0.8200 .
N1 C15 1.332(4) .
N1 C8 1.376(4) .
N2 C15 1.370(4) .
N2 C7 1.384(4) .
N2 C19 1.496(4) .
C1 C2 1.376(5) .
C1 C6 1.384(5) .
C1 C7 1.472(5) .
C2 C3 1.405(5) .
C2 H2 0.9300 .
C3 C4 1.353(5) .
C3 H3 0.9300 .
C4 C5 1.385(5) .
C4 H4 0.9300 .
C5 C6 1.379(5) .
C5 H5 0.9300 .
C6 H6 0.9300 .
C7 C8 1.367(5) .
C8 C9 1.482(5) .
C9 C14 1.366(5) .
C9 C10 1.403(5) .
C10 C11 1.364(5) .
C10 H10 0.9300 .
C11 C12 1.390(6) .
C11 H11 0.9300 .
C12 C13 1.343(6) .
C12 H12 0.9300 .
C13 C14 1.370(5) .
C13 H13 0.9300 .
C14 H14 0.9300 .
C15 C16 1.462(4) .
C16 C18 1.369(4) 3_656
C16 C17 1.394(5) .
C17 C18 1.381(4) .
C17 H17 0.9300 .
C18 C16 1.369(4) 3_656
C18 H18 0.9300 .
C19 H19A 0.9600 .
C19 H19B 0.9600 .
C19 H19C 0.9600 .
C20 H20A 0.9600 .
C20 H20B 0.9600 .
C20 H20C 0.9600 .

loop_
_geom_torsion_atom_site_label_1
_geom_torsion_atom_site_label_2
_geom_torsion_atom_site_label_3
_geom_torsion_atom_site_label_4
_geom_torsion
_geom_torsion_site_symmetry_1
_geom_torsion_site_symmetry_4
C6 C1 C2 C3 -1.2(5) . .
C7 C1 C2 C3 178.2(3) . .
C1 C2 C3 C4 1.0(6) . .
C2 C3 C4 C5 -0.1(6) . .
C3 C4 C5 C6 -0.5(6) . .
C4 C5 C6 C1 0.2(5) . .
C2 C1 C6 C5 0.7(5) . .
C7 C1 C6 C5 -178.8(3) . .
C15 N2 C7 C8 0.0(4) . .
C19 N2 C7 C8 166.5(3) . .
C15 N2 C7 C1 -179.0(3) . .
C19 N2 C7 C1 -12.5(6) . .
C2 C1 C7 C8 127.6(4) . .
C6 C1 C7 C8 -53.0(6) . .
C2 C1 C7 N2 -53.8(5) . .
C6 C1 C7 N2 125.6(4) . .
N2 C7 C8 N1 0.0(4) . .
C1 C7 C8 N1 178.8(4) . .
N2 C7 C8 C9 -178.1(4) . .
C1 C7 C8 C9 0.7(7) . .
C15 N1 C8 C7 0.0(4) . .
C15 N1 C8 C9 178.4(3) . .
C7 C8 C9 C14 142.0(4) . .
N1 C8 C9 C14 -35.9(5) . .
C7 C8 C9 C10 -39.6(6) . .
N1 C8 C9 C10 142.4(3) . .
C14 C9 C10 C11 1.0(6) . .
C8 C9 C10 C11 -177.4(3) . .
C9 C10 C11 C12 -0.4(6) . .
C10 C11 C12 C13 0.0(7) . .
C11 C12 C13 C14 -0.2(8) . .
C10 C9 C14 C13 -1.3(6) . .
C8 C9 C14 C13 177.2(4) . .
C12 C13 C14 C9 0.9(7) . .
C8 N1 C15 N2 -0.1(4) . .
C8 N1 C15 C16 178.9(3) . .
C7 N2 C15 N1 0.1(4) . .
C19 N2 C15 N1 -166.2(3) . .
C7 N2 C15 C16 -178.8(3) . .
C19 N2 C15 C16 14.9(6) . .
N1 C15 C16 C18 -148.3(4) . 3_656
N2 C15 C16 C18 30.5(6) . 3_656
N1 C15 C16 C17 29.7(5) . .
N2 C15 C16 C17 -151.6(4) . .
C18 C16 C17 C18 -0.6(6) 3_656 .
C15 C16 C17 C18 -178.7(3) . .
C16 C17 C18 C16 0.6(6) . 3_656
